data_2202706
loop_
_publ_author_name
'Zhu, Hai-Liang'
'You, Zhong-Lu'
'Qu, Yang'
'Liu, Wei-Sheng'
'Tan, Min-Yu'
'Ma, Ji-Long'

_publ_section_title
;
 Hexaaquanickel(II) dichloride bis(hexamethylenetetramine) tetrahydrate
;
_journal_issue 10
_journal_name_full 'Acta Crystallographica Section E'
_journal_page_first m924
_journal_page_last m925
_journal_paper_doi 10.1107/S1600536803020269
_journal_volume 59
_journal_year 2003
_chemical_formula_iupac '[Ni (H2 O)6] Cl2, 2C6 H12 N4, 4H2 O'
_chemical_formula_moiety 'H12 Ni O6 2+, Cl2 1-, 2C6 H12 N4, 4H2 O'
_chemical_formula_sum 'C12 H44 Cl2 N8 Ni O10'
_chemical_formula_weight 590.14
_chemical_name_systematic ?
_space_group_IT_number 2
_symmetry_cell_setting triclinic
_symmetry_space_group_name_Hall '-P 1'
_symmetry_space_group_name_H-M 'P -1'
_atom_sites_solution_hydrogens geom
_atom_sites_solution_primary direct
_atom_sites_solution_secondary difmap
_audit_creation_method SHELXL-97
_cell_angle_alpha 119.551(7)
_cell_angle_beta 94.192(8)
_cell_angle_gamma 100.990(8)
_cell_formula_units_Z 1
_cell_length_a 9.330(6)
_cell_length_b 9.411(6)
_cell_length_c 9.446(6)
_cell_measurement_reflns_used 2777
_cell_measurement_temperature 293(2)
_cell_measurement_theta_max 26.3
_cell_measurement_theta_min 2.5
_cell_volume 694.6(8)
_computing_cell_refinement SMART
_computing_data_collection 'SMART (Siemens, 1996)'
_computing_data_reduction 'SAINT (Siemens, 1996)'
_computing_molecular_graphics 'SHELXTL (Sheldrick, 1997b)'
_computing_publication_material SHELXTL
_computing_structure_refinement 'SHELXL97 (Sheldrick, 1997a)'
_computing_structure_solution 'SHELXS97 (Sheldrick, 1997a)'
_diffrn_ambient_temperature 293(2)
_diffrn_measured_fraction_theta_full 0.983
_diffrn_measured_fraction_theta_max 0.983
_diffrn_measurement_device_type 'Bruker SMART-CCD area-detector'
_diffrn_measurement_method '\f and \w'
_diffrn_radiation_monochromator graphite
_diffrn_radiation_source 'fine-focus sealed tube'
_diffrn_radiation_type MoK\a
_diffrn_radiation_wavelength 0.71073
_diffrn_reflns_av_R_equivalents 0.0196
_diffrn_reflns_av_sigmaI/netI 0.0239
_diffrn_reflns_limit_h_max 11
_diffrn_reflns_limit_h_min -9
_diffrn_reflns_limit_k_max 11
_diffrn_reflns_limit_k_min -10
_diffrn_reflns_limit_l_max 10
_diffrn_reflns_limit_l_min -11
_diffrn_reflns_number 3644
_diffrn_reflns_theta_full 25.00
_diffrn_reflns_theta_max 25.02
_diffrn_reflns_theta_min 2.27
_diffrn_standards_decay_% 0
_diffrn_standards_interval_count 0
_diffrn_standards_interval_time 0
_diffrn_standards_number 0
_exptl_absorpt_coefficient_mu 0.946
_exptl_absorpt_correction_T_max 0.8481
_exptl_absorpt_correction_T_min 0.6700
_exptl_absorpt_correction_type multi-scan
_exptl_absorpt_process_details '(SADABS; Sheldrick, 1996)'
_exptl_crystal_colour blue
_exptl_crystal_density_diffrn 1.411
_exptl_crystal_density_method 'not measured'
_exptl_crystal_description block
_exptl_crystal_F_000 314
_exptl_crystal_size_max 0.46
_exptl_crystal_size_mid 0.32
_exptl_crystal_size_min 0.18
_refine_diff_density_max 0.351
_refine_diff_density_min -0.492
_refine_ls_extinction_coef 0.059(5)
_refine_ls_extinction_expression Fc^*^=kFc[1+0.001xFc^2^\l^3^/sin(2\q)]^-1/4^
_refine_ls_extinction_method 'SHELXTL (Sheldrick, 1997)'
_refine_ls_goodness_of_fit_ref 1.049
_refine_ls_hydrogen_treatment mixed
_refine_ls_matrix_type full
_refine_ls_number_parameters 204
_refine_ls_number_reflns 2418
_refine_ls_number_restraints 0
_refine_ls_restrained_S_all 1.049
_refine_ls_R_factor_all 0.0338
_refine_ls_R_factor_gt 0.0308
_refine_ls_shift/su_max 0.001
_refine_ls_shift/su_mean 0.000
_refine_ls_structure_factor_coef Fsqd
_refine_ls_weighting_details 'calc w = 1/[\s^2^(Fo^2^)+(0.0606P)^2^+0.0662P] where P = (Fo^2^+2Fc^2^)/3'
_refine_ls_weighting_scheme calc
_refine_ls_wR_factor_gt 0.0860
_refine_ls_wR_factor_ref 0.0887
_reflns_number_gt 2216
_reflns_number_total 2418
_reflns_threshold_expression I>2\s(I)
_cod_data_source_file lh6108.cif
_cod_data_source_block I
_cod_depositor_comments
;
The following automatic conversions were performed:
'_symmetry_cell_setting' value 'Triclinic' changed to 'triclinic'
according to '/home/saulius/struct/CIF-dictionaries/cif_core.dic'
dictionary named 'cif_core.dic' version 2.4.1 from 2010-06-29.

Automatic conversion script
Id: cif_fix_enum 1527 2010-12-29 10:47:43Z saulius 

The following automatic conversions were performed:

'_symmetry_cell_setting' value 'Triclinic' changed to 'triclinic'
according to /home/saulius/struct/CIF-dictionaries/cif_core.dic
dictionary named 'cif_core.dic' version 2.4.1 from 2010-06-29.

Automatic conversion script
Id: cif_fix_values 1715 2011-07-08 13:25:40Z adriana 
;
_cod_database_code 2202706
_cod_database_fobs_code 2202706

loop_
_symmetry_equiv_pos_as_xyz
'x, y, z'
'-x, -y, -z'

loop_
_atom_site_label
_atom_site_fract_x
_atom_site_fract_y
_atom_site_fract_z
_atom_site_U_iso_or_equiv
_atom_site_adp_type
_atom_site_calc_flag
_atom_site_refinement_flags
_atom_site_occupancy
_atom_site_disorder_assembly
_atom_site_disorder_group
_atom_site_type_symbol
Ni1 0.5000 0.5000 0.5000 0.02892(16) Uani d S 1 . . Ni
O1 0.3831(2) 0.6342(2) 0.4429(2) 0.0450(4) Uani d . 1 . . O
H1 0.380(3) 0.723(4) 0.510(4) 0.053(8) Uiso d . 1 . . H
H2 0.305(3) 0.595(3) 0.369(4) 0.059(8) Uiso d . 1 . . H
O2 0.6415(2) 0.5275(2) 0.3532(2) 0.0520(4) Uani d . 1 . . O
H3 0.632(4) 0.579(4) 0.314(4) 0.076(10) Uiso d . 1 . . H
H4 0.684(4) 0.456(4) 0.288(4) 0.080(10) Uiso d . 1 . . H
O3 0.6186(2) 0.7235(2) 0.69897(19) 0.0515(4) Uani d . 1 . . O
H5 0.613(3) 0.746(4) 0.797(4) 0.065(8) Uiso d . 1 . . H
H6 0.671(3) 0.790(4) 0.699(4) 0.059(9) Uiso d . 1 . . H
N1 0.6580(2) 1.0478(2) 0.3272(2) 0.0379(4) Uani d . 1 . . N
N2 0.6660(2) 0.7597(2) 0.2449(2) 0.0391(4) Uani d . 1 . . N
N3 0.88469(19) 0.9576(2) 0.2560(2) 0.0402(4) Uani d . 1 . . N
N4 0.6640(2) 0.8457(2) 0.0398(2) 0.0390(4) Uani d . 1 . . N
C1 0.6077(2) 0.9045(3) 0.3516(3) 0.0411(5) Uani d . 1 . . C
H11 0.4998 0.8690 0.3268 0.041(6) Uiso calc R 1 . . H
H12 0.6407 0.9410 0.4669 0.049(6) Uiso calc R 1 . . H
C2 0.8220(2) 1.0986(3) 0.3625(3) 0.0435(5) Uani d . 1 . . C
H13 0.8582 1.1379 0.4780 0.055(7) Uiso calc R 1 . . H
H14 0.8561 1.1918 0.3451 0.044(6) Uiso calc R 1 . . H
C3 0.6057(2) 0.9880(3) 0.1507(3) 0.0403(5) Uani d . 1 . . C
H15 0.4977 0.9528 0.1249 0.041(6) Uiso calc R 1 . . H
H16 0.6374 1.0805 0.1317 0.036(5) Uiso calc R 1 . . H
C4 0.8296(2) 0.8163(3) 0.2823(3) 0.0433(5) Uani d . 1 . . C
H17 0.8691 0.7222 0.2120 0.048(6) Uiso calc R 1 . . H
H18 0.8656 0.8519 0.3968 0.038(6) Uiso calc R 1 . . H
C5 0.8272(2) 0.9006(3) 0.0816(3) 0.0435(5) Uani d . 1 . . C
H19 0.8614 0.9925 0.0623 0.046(6) Uiso calc R 1 . . H
H20 0.8668 0.8075 0.0093 0.042(6) Uiso calc R 1 . . H
C6 0.6137(2) 0.7066(3) 0.0710(3) 0.0410(5) Uani d . 1 . . C
H21 0.5057 0.6698 0.0448 0.045(6) Uiso calc R 1 . . H
H22 0.6510 0.6113 -0.0013 0.050(6) Uiso calc R 1 . . H
Cl1 0.81052(7) 0.32527(8) 0.06497(8) 0.0593(2) Uani d . 1 . . Cl
O4 0.1488(3) 0.5523(4) 0.2005(3) 0.0813(7) Uani d . 1 . . O
H7 0.165(5) 0.585(5) 0.129(6) 0.114(15) Uiso d . 1 . . H
H8 0.068(5) 0.496(6) 0.174(5) 0.106(16) Uiso d . 1 . . H
O5 0.8033(2) 0.9976(2) 0.7221(2) 0.0518(4) Uani d . 1 . . O
H9 0.889(4) 1.002(4) 0.732(4) 0.061(9) Uiso d . 1 . . H
H10 0.800(4) 1.078(5) 0.812(5) 0.089(12) Uiso d . 1 . . H

loop_
_atom_site_aniso_label
_atom_site_aniso_U_11
_atom_site_aniso_U_22
_atom_site_aniso_U_33
_atom_site_aniso_U_12
_atom_site_aniso_U_13
_atom_site_aniso_U_23
Ni1 0.0391(2) 0.0253(2) 0.0249(2) 0.01100(14) 0.00910(14) 0.01362(15)
O1 0.0572(10) 0.0356(9) 0.0394(8) 0.0216(7) 0.0015(7) 0.0153(7)
O2 0.0749(12) 0.0528(10) 0.0612(10) 0.0366(9) 0.0443(9) 0.0426(9)
O3 0.0754(12) 0.0348(9) 0.0287(8) -0.0069(8) 0.0047(7) 0.0131(7)
N1 0.0456(10) 0.0344(9) 0.0338(8) 0.0174(7) 0.0070(7) 0.0154(7)
N2 0.0481(10) 0.0385(9) 0.0441(9) 0.0191(8) 0.0193(8) 0.0272(8)
N3 0.0405(9) 0.0386(9) 0.0393(9) 0.0119(7) 0.0089(7) 0.0180(8)
N4 0.0471(10) 0.0366(9) 0.0311(8) 0.0058(7) 0.0076(7) 0.0176(7)
C1 0.0472(12) 0.0502(12) 0.0377(10) 0.0228(10) 0.0187(9) 0.0266(10)
C2 0.0469(12) 0.0343(11) 0.0383(10) 0.0107(9) 0.0014(9) 0.0116(9)
C3 0.0458(12) 0.0390(11) 0.0407(10) 0.0100(9) 0.0029(9) 0.0251(9)
C4 0.0505(12) 0.0461(12) 0.0468(11) 0.0258(10) 0.0171(10) 0.0283(10)
C5 0.0529(13) 0.0410(12) 0.0389(11) 0.0093(9) 0.0180(9) 0.0222(10)
C6 0.0479(12) 0.0314(10) 0.0408(10) 0.0069(9) 0.0133(9) 0.0171(9)
Cl1 0.0655(4) 0.0484(4) 0.0601(4) 0.0163(3) 0.0287(3) 0.0226(3)
O4 0.0682(15) 0.0957(17) 0.0812(15) 0.0066(13) -0.0120(12) 0.0552(14)
O5 0.0442(10) 0.0488(10) 0.0489(10) 0.0023(7) 0.0079(8) 0.0191(9)

loop_
_atom_type_symbol
_atom_type_description
_atom_type_scat_dispersion_real
_atom_type_scat_dispersion_imag
_atom_type_scat_source
C C 0.0033 0.0016 'International Tables Vol C Tables 4.2.6.8 and 6.1.1.4'
H H 0.0000 0.0000 'International Tables Vol C Tables 4.2.6.8 and 6.1.1.4'
Cl Cl 0.1484 0.1585 'International Tables Vol C Tables 4.2.6.8 and 6.1.1.4'
N N 0.0061 0.0033 'International Tables Vol C Tables 4.2.6.8 and 6.1.1.4'
Ni Ni 0.3393 1.1124 'International Tables Vol C Tables 4.2.6.8 and 6.1.1.4'
O O 0.0106 0.0060 'International Tables Vol C Tables 4.2.6.8 and 6.1.1.4'

loop_
_geom_angle_atom_site_label_1
_geom_angle_atom_site_label_2
_geom_angle_atom_site_label_3
_geom_angle_site_symmetry_1
_geom_angle_site_symmetry_3
_geom_angle
_geom_angle_publ_flag
O3 Ni1 O3 2_666 . 180.0000(10) ?
O3 Ni1 O1 2_666 . 92.61(9) ?
O3 Ni1 O1 . . 87.39(9) y
O3 Ni1 O1 2_666 2_666 87.39(9) ?
O3 Ni1 O1 . 2_666 92.61(9) y
O1 Ni1 O1 . 2_666 180.0000(10) ?
O3 Ni1 O2 2_666 . 89.24(9) ?
O3 Ni1 O2 . . 90.76(9) y
O1 Ni1 O2 . . 86.66(8) y
O1 Ni1 O2 2_666 . 93.34(8) ?
O3 Ni1 O2 2_666 2_666 90.76(9) ?
O3 Ni1 O2 . 2_666 89.24(9) y
O1 Ni1 O2 . 2_666 93.34(8) y
O1 Ni1 O2 2_666 2_666 86.66(8) ?
O2 Ni1 O2 . 2_666 180.0000(10) ?
Ni1 O1 H1 . . 121(2) ?
Ni1 O1 H2 . . 127.3(18) ?
H1 O1 H2 . . 106(3) ?
Ni1 O2 H3 . . 121(3) ?
Ni1 O2 H4 . . 127(2) ?
H3 O2 H4 . . 104(3) ?
Ni1 O3 H5 . . 121(2) ?
Ni1 O3 H6 . . 127(2) ?
H5 O3 H6 . . 112(3) ?
C2 N1 C1 . . 108.67(15) ?
C2 N1 C3 . . 108.16(17) ?
C1 N1 C3 . . 107.79(16) ?
C4 N2 C6 . . 108.33(16) ?
C4 N2 C1 . . 108.53(17) ?
C6 N2 C1 . . 108.04(16) ?
C5 N3 C2 . . 107.84(17) ?
C5 N3 C4 . . 108.05(16) ?
C2 N3 C4 . . 108.34(17) ?
C5 N4 C3 . . 108.55(16) ?
C5 N4 C6 . . 108.52(16) ?
C3 N4 C6 . . 108.11(17) ?
N1 C1 N2 . . 111.89(16) ?
N1 C1 H11 . . 109.2 ?
N2 C1 H11 . . 109.2 ?
N1 C1 H12 . . 109.2 ?
N2 C1 H12 . . 109.2 ?
H11 C1 H12 . . 107.9 ?
N1 C2 N3 . . 111.96(16) ?
N1 C2 H13 . . 109.2 ?
N3 C2 H13 . . 109.2 ?
N1 C2 H14 . . 109.2 ?
N3 C2 H14 . . 109.2 ?
H13 C2 H14 . . 107.9 ?
N4 C3 N1 . . 111.71(16) ?
N4 C3 H15 . . 109.3 ?
N1 C3 H15 . . 109.3 ?
N4 C3 H16 . . 109.3 ?
N1 C3 H16 . . 109.3 ?
H15 C3 H16 . . 107.9 ?
N2 C4 N3 . . 112.02(16) ?
N2 C4 H17 . . 109.2 ?
N3 C4 H17 . . 109.2 ?
N2 C4 H18 . . 109.2 ?
N3 C4 H18 . . 109.2 ?
H17 C4 H18 . . 107.9 ?
N4 C5 N3 . . 112.04(16) ?
N4 C5 H19 . . 109.2 ?
N3 C5 H19 . . 109.2 ?
N4 C5 H20 . . 109.2 ?
N3 C5 H20 . . 109.2 ?
H19 C5 H20 . . 107.9 ?
N2 C6 N4 . . 111.60(16) ?
N2 C6 H21 . . 109.3 ?
N4 C6 H21 . . 109.3 ?
N2 C6 H22 . . 109.3 ?
N4 C6 H22 . . 109.3 ?
H21 C6 H22 . . 108.0 ?
H7 O4 H8 . . 109(4) ?
H9 O5 H10 . . 102(3) ?

loop_
_geom_bond_atom_site_label_1
_geom_bond_atom_site_label_2
_geom_bond_site_symmetry_2
_geom_bond_distance
_geom_bond_publ_flag
Ni1 O3 2_666 2.0227(18) ?
Ni1 O3 . 2.0227(18) y
Ni1 O1 . 2.0460(17) y
Ni1 O1 2_666 2.0460(17) ?
Ni1 O2 . 2.0554(18) y
Ni1 O2 2_666 2.0554(18) ?
O1 H1 . 0.77(3) ?
O1 H2 . 0.85(3) ?
O2 H3 . 0.76(4) ?
O2 H4 . 0.84(4) ?
O3 H5 . 0.85(3) ?
O3 H6 . 0.71(3) ?
N1 C2 . 1.474(3) ?
N1 C1 . 1.474(3) ?
N1 C3 . 1.479(3) ?
N2 C4 . 1.472(3) ?
N2 C6 . 1.472(3) ?
N2 C1 . 1.475(3) ?
N3 C5 . 1.476(3) ?
N3 C2 . 1.476(3) ?
N3 C4 . 1.476(3) ?
N4 C5 . 1.467(3) ?
N4 C3 . 1.471(3) ?
N4 C6 . 1.478(3) ?
C1 H11 . 0.9700 ?
C1 H12 . 0.9700 ?
C2 H13 . 0.9700 ?
C2 H14 . 0.9700 ?
C3 H15 . 0.9700 ?
C3 H16 . 0.9700 ?
C4 H17 . 0.9700 ?
C4 H18 . 0.9700 ?
C5 H19 . 0.9700 ?
C5 H20 . 0.9700 ?
C6 H21 . 0.9700 ?
C6 H22 . 0.9700 ?
O4 H7 . 0.88(5) ?
O4 H8 . 0.77(5) ?
O5 H9 . 0.79(3) ?
O5 H10 . 0.82(4) ?

loop_
_geom_hbond_atom_site_label_D
_geom_hbond_atom_site_label_H
_geom_hbond_atom_site_label_A
_geom_hbond_site_symmetry_A
_geom_hbond_distance_DH
_geom_hbond_distance_HA
_geom_hbond_distance_DA
_geom_hbond_angle_DHA
O1 H1 N1 2_676 0.77(3) 2.06(3) 2.823(3) 172(3)
O1 H2 O4 . 0.85(3) 1.90(3) 2.739(3) 166(3)
O2 H3 N2 . 0.76(4) 2.08(4) 2.814(3) 164(3)
O2 H4 Cl1 . 0.84(4) 2.39(4) 3.191(2) 158(3)
O3 H5 N4 1_556 0.85(3) 1.98(3) 2.799(3) 161(3)
O3 H6 O5 . 0.71(3) 2.00(3) 2.714(3) 172(3)
O4 H7 Cl1 2_665 0.88(5) 2.37(5) 3.253(3) 176(4)
O4 H8 Cl1 1_455 0.77(5) 2.44(5) 3.210(3) 173(4)
O5 H9 N3 2_776 0.79(3) 2.05(3) 2.838(3) 170(3)
O5 H10 Cl1 1_566 0.82(4) 2.35(4) 3.168(3) 174(3)
